data_4089574
loop_
_publ_author_name
'Schr\"oder, Fabian G.'
'Lichtenberg, Crispin'
'Elfferding, Michael'
'Sundermeyer, J\"org'

_publ_section_title
;
 Deprotonated P-ylides As Templates for Novel Cyclopentadienyl
 Phosphonioalkyl, -alkylidene, and -alkylidyne (CpPC) Constrained-Geometry
 Complexes
;
_journal_issue 18
_journal_name_full Organometallics
_journal_page_first 5082
_journal_paper_doi 10.1021/om4005548
_journal_volume 32
_journal_year 2013
_chemical_formula_moiety 'C28 H52 Li2 N4 P2'
_chemical_formula_sum 'C28 H52 Li2 N4 P2'
_chemical_formula_weight 520.56
_chemical_name_common 'compound 2a'
_space_group_IT_number 14
_space_group_name_Hall '-P 2ybc'
_space_group_name_H-M_alt 'P 1 21/c 1'
_symmetry_cell_setting monoclinic
_symmetry_space_group_name_Hall '-P 2ybc'
_symmetry_space_group_name_H-M 'P 1 21/c 1'
_atom_sites_solution_hydrogens geom
_atom_sites_solution_primary direct
_atom_sites_solution_secondary difmap
_audit_creation_method SHELXL-97
_cell_angle_alpha 90.00
_cell_angle_beta 93.062(8)
_cell_angle_gamma 90.00
_cell_formula_units_Z 4
_cell_length_a 10.5034(10)
_cell_length_b 20.3566(15)
_cell_length_c 14.5196(14)
_cell_measurement_reflns_used 4429
_cell_measurement_temperature 100(2)
_cell_measurement_theta_max 22.23
_cell_measurement_theta_min 1.405
_cell_volume 3100.1(5)
_computing_cell_refinement 'STOE X-AREA'
_computing_data_collection 'STOE X-AREA'
_computing_data_reduction 'STOE X-RED'
_computing_molecular_graphics 'Diamond 3.0 (Brandenburg, 2004)'
_computing_publication_material 'WinGX publication routines (Farrugia, 1999)'
_computing_structure_refinement 'SHELXL-97 (Sheldrick, 2008)'
_computing_structure_solution 'SIR97 (Giacovazzo et al, 1997)'
_diffrn_ambient_temperature 100(2)
_diffrn_detector_area_resol_mean 6.67
_diffrn_measured_fraction_theta_full 1.000
_diffrn_measured_fraction_theta_max 1.000
_diffrn_measurement_device_type 'STOE IPDS 2'
_diffrn_measurement_method 'rotation method'
_diffrn_radiation_monochromator graphite
_diffrn_radiation_source 'fine-focus sealed tube'
_diffrn_radiation_type MoK\a
_diffrn_radiation_wavelength 0.71069
_diffrn_reflns_av_R_equivalents 0.1128
_diffrn_reflns_av_sigmaI/netI 0.2087
_diffrn_reflns_limit_h_max 12
_diffrn_reflns_limit_h_min -12
_diffrn_reflns_limit_k_max 23
_diffrn_reflns_limit_k_min -24
_diffrn_reflns_limit_l_max 14
_diffrn_reflns_limit_l_min -17
_diffrn_reflns_number 15960
_diffrn_reflns_theta_full 25.00
_diffrn_reflns_theta_max 25.00
_diffrn_reflns_theta_min 1.72
_exptl_absorpt_coefficient_mu 0.162
_exptl_absorpt_correction_T_max 1.0365
_exptl_absorpt_correction_T_min 0.9171
_exptl_absorpt_correction_type multi-scan
_exptl_absorpt_process_details
;
[c.f. r.h. blessing, acta cryst. (1995), a51, 33-38]
;
_exptl_crystal_colour colourless
_exptl_crystal_density_diffrn 1.115
_exptl_crystal_density_method 'not measured'
_exptl_crystal_description prism
_exptl_crystal_F_000 1136
_exptl_crystal_size_max 0.21
_exptl_crystal_size_mid 0.09
_exptl_crystal_size_min 0.06
_refine_diff_density_max 0.340
_refine_diff_density_min -0.387
_refine_diff_density_rms 0.051
_refine_ls_extinction_method none
_refine_ls_goodness_of_fit_ref 0.757
_refine_ls_hydrogen_treatment constr
_refine_ls_matrix_type full
_refine_ls_number_parameters 341
_refine_ls_number_reflns 5462
_refine_ls_number_restraints 0
_refine_ls_restrained_S_all 0.757
_refine_ls_R_factor_all 0.1425
_refine_ls_R_factor_gt 0.0573
_refine_ls_shift/su_max 0.005
_refine_ls_shift/su_mean 0.000
_refine_ls_structure_factor_coef Fsqd
_refine_ls_weighting_details 'calc w=1/[\s^2^(Fo^2^)+(0.0393P)^2^+0.0000P] where P=(Fo^2^+2Fc^2^)/3'
_refine_ls_weighting_scheme calc
_refine_ls_wR_factor_gt 0.1157
_refine_ls_wR_factor_ref 0.1306
_reflns_number_gt 2161
_reflns_number_total 5462
_reflns_threshold_expression >2\s(I)
_cod_data_source_file om4005548_si_001.cif
_cod_data_source_block cpd2a
_cod_original_sg_symbol_H-M 'P 21/c'
_cod_database_code 4089574

loop_
_symmetry_equiv_pos_as_xyz
'x, y, z'
'-x, y+1/2, -z+1/2'
'-x, -y, -z'
'x, -y-1/2, z-1/2'

loop_
_atom_site_label
_atom_site_type_symbol
_atom_site_fract_x
_atom_site_fract_y
_atom_site_fract_z
_atom_site_U_iso_or_equiv
_atom_site_adp_type
_atom_site_occupancy
_atom_site_symmetry_multiplicity
_atom_site_calc_flag
_atom_site_refinement_flags
C1 C 0.8403(3) 0.5923(2) 0.2691(3) 0.0345(11) Uani 1 1 d .
C2 C 0.9001(4) 0.5723(2) 0.1837(3) 0.0373(12) Uani 1 1 d .
C3 C 1.0305(3) 0.5612(2) 0.2081(3) 0.0362(11) Uani 1 1 d .
C4 C 1.0540(4) 0.5723(2) 0.3039(3) 0.0399(12) Uani 1 1 d .
C5 C 0.9374(4) 0.5908(2) 0.3417(3) 0.0385(12) Uani 1 1 d .
C6 C 0.8412(4) 0.5670(2) 0.0883(3) 0.0465(13) Uani 1 1 d .
H6A H 0.8431 0.6100 0.0582 0.070 Uiso 1 1 calc R
H6B H 0.7527 0.5522 0.0909 0.070 Uiso 1 1 calc R
H6C H 0.8891 0.5352 0.0531 0.070 Uiso 1 1 calc R
C7 C 1.1276(3) 0.5432(2) 0.1383(3) 0.0449(13) Uani 1 1 d .
H7A H 1.2128 0.5412 0.1692 0.067 Uiso 1 1 calc R
H7B H 1.1267 0.5765 0.0895 0.067 Uiso 1 1 calc R
H7C H 1.1060 0.5002 0.1112 0.067 Uiso 1 1 calc R
C8 C 1.1791(4) 0.5643(2) 0.3583(3) 0.0453(13) Uani 1 1 d .
H8A H 1.2398 0.5415 0.3205 0.068 Uiso 1 1 calc R
H8B H 1.1660 0.5386 0.4140 0.068 Uiso 1 1 calc R
H8C H 1.2131 0.6077 0.3757 0.068 Uiso 1 1 calc R
C9 C 0.9216(4) 0.6054(2) 0.4422(3) 0.0449(12) Uani 1 1 d .
H9A H 0.9837 0.6388 0.4633 0.067 Uiso 1 1 calc R
H9B H 0.9356 0.5652 0.4784 0.067 Uiso 1 1 calc R
H9C H 0.8351 0.6217 0.4503 0.067 Uiso 1 1 calc R
C10 C 0.6073(4) 0.5491(2) 0.3433(3) 0.0389(12) Uani 1 1 d .
H10A H 0.5182 0.5632 0.3508 0.047 Uiso 1 1 calc R
H10B H 0.6500 0.5488 0.4058 0.047 Uiso 1 1 calc R
C11 C 0.5039(4) 0.5722(2) 0.1431(4) 0.0487(14) Uani 1 1 d .
H11A H 0.4253 0.5950 0.1225 0.073 Uiso 1 1 calc R
H11B H 0.4844 0.5390 0.1891 0.073 Uiso 1 1 calc R
H11C H 0.5407 0.5508 0.0902 0.073 Uiso 1 1 calc R
C12 C 0.6162(4) 0.6771(2) 0.1265(4) 0.0495(14) Uani 1 1 d .
H12A H 0.6299 0.6631 0.0632 0.074 Uiso 1 1 calc R
H12B H 0.6916 0.7008 0.1514 0.074 Uiso 1 1 calc R
H12C H 0.5417 0.7060 0.1266 0.074 Uiso 1 1 calc R
C13 C 0.7821(4) 0.7331(2) 0.3259(4) 0.0461(13) Uani 1 1 d .
H13A H 0.7579 0.7656 0.2783 0.069 Uiso 1 1 calc R
H13B H 0.8616 0.7115 0.3104 0.069 Uiso 1 1 calc R
H13C H 0.7946 0.7552 0.3857 0.069 Uiso 1 1 calc R
C14 C 0.5591(4) 0.7137(2) 0.3544(4) 0.0484(14) Uani 1 1 d .
H14A H 0.5685 0.7329 0.4163 0.073 Uiso 1 1 calc R
H14B H 0.4923 0.6800 0.3531 0.073 Uiso 1 1 calc R
H14C H 0.5355 0.7482 0.3095 0.073 Uiso 1 1 calc R
C15 C 0.6670(3) 0.3505(2) 0.2709(3) 0.0325(11) Uani 1 1 d .
C16 C 0.5873(4) 0.3499(2) 0.3501(3) 0.0357(11) Uani 1 1 d .
C17 C 0.4631(3) 0.3682(2) 0.3171(3) 0.0384(12) Uani 1 1 d .
C18 C 0.4647(3) 0.3829(2) 0.2212(3) 0.0368(11) Uani 1 1 d .
C19 C 0.5904(3) 0.3727(2) 0.1937(3) 0.0371(12) Uani 1 1 d .
C20 C 0.6250(4) 0.3318(2) 0.4470(3) 0.0443(12) Uani 1 1 d .
H20A H 0.5840 0.3618 0.4892 0.066 Uiso 1 1 calc R
H20B H 0.7178 0.3351 0.4568 0.066 Uiso 1 1 calc R
H20C H 0.5979 0.2866 0.4589 0.066 Uiso 1 1 calc R
C21 C 0.3474(4) 0.3725(2) 0.3767(4) 0.0502(14) Uani 1 1 d .
H21A H 0.3064 0.3294 0.3792 0.075 Uiso 1 1 calc R
H21B H 0.2865 0.4046 0.3498 0.075 Uiso 1 1 calc R
H21C H 0.3751 0.3864 0.4392 0.075 Uiso 1 1 calc R
C22 C 0.3519(4) 0.4025(2) 0.1587(3) 0.0465(13) Uani 1 1 d .
H22A H 0.3700 0.4443 0.1286 0.070 Uiso 1 1 calc R
H22B H 0.2765 0.4073 0.1951 0.070 Uiso 1 1 calc R
H22C H 0.3359 0.3685 0.1116 0.070 Uiso 1 1 calc R
C23 C 0.6285(4) 0.3823(2) 0.0956(3) 0.0443(12) Uani 1 1 d .
H23A H 0.7164 0.3985 0.0961 0.066 Uiso 1 1 calc R
H23B H 0.5713 0.4143 0.0645 0.066 Uiso 1 1 calc R
H23C H 0.6225 0.3403 0.0626 0.066 Uiso 1 1 calc R
C24 C 0.9179(4) 0.3944(2) 0.3292(3) 0.0420(12) Uani 1 1 d .
H24A H 1.0083 0.3806 0.3292 0.050 Uiso 1 1 calc R
H24B H 0.8954 0.3953 0.3946 0.050 Uiso 1 1 calc R
C25 C 0.9698(4) 0.3654(2) 0.1269(4) 0.0477(13) Uani 1 1 d .
H25A H 1.0461 0.3421 0.1088 0.072 Uiso 1 1 calc R
H25B H 0.9949 0.4019 0.1680 0.072 Uiso 1 1 calc R
H25C H 0.9232 0.3826 0.0718 0.072 Uiso 1 1 calc R
C26 C 0.8480(4) 0.2625(2) 0.1231(4) 0.0470(13) Uani 1 1 d .
H26A H 0.8321 0.2744 0.0582 0.071 Uiso 1 1 calc R
H26B H 0.7698 0.2447 0.1473 0.071 Uiso 1 1 calc R
H26C H 0.9155 0.2292 0.1285 0.071 Uiso 1 1 calc R
C27 C 0.7461(4) 0.2089(2) 0.3263(4) 0.0442(13) Uani 1 1 d .
H27A H 0.7761 0.1738 0.2866 0.066 Uiso 1 1 calc R
H27B H 0.6658 0.2267 0.2994 0.066 Uiso 1 1 calc R
H27C H 0.7323 0.1912 0.3877 0.066 Uiso 1 1 calc R
C28 C 0.9689(4) 0.2355(2) 0.3623(3) 0.0412(12) Uani 1 1 d .
H28A H 0.9656 0.2145 0.4228 0.062 Uiso 1 1 calc R
H28B H 1.0308 0.2716 0.3659 0.062 Uiso 1 1 calc R
H28C H 0.9948 0.2031 0.3169 0.062 Uiso 1 1 calc R
Li1 Li 0.5995(6) 0.4510(4) 0.2978(6) 0.041(2) Uani 1 1 d .
Li2 Li 0.9120(6) 0.4923(4) 0.2834(6) 0.048(2) Uani 1 1 d .
N1 N 0.5945(3) 0.61924(18) 0.1838(3) 0.0386(10) Uani 1 1 d .
N2 N 0.6804(3) 0.68370(17) 0.3307(3) 0.0367(10) Uani 1 1 d .
N3 N 0.8874(3) 0.31989(18) 0.1752(3) 0.0370(9) Uani 1 1 d .
N4 N 0.8423(3) 0.26149(17) 0.3339(3) 0.0364(9) Uani 1 1 d .
P1 P 0.67827(10) 0.60955(6) 0.28267(9) 0.0363(3) Uani 1 1 d .
P2 P 0.83214(10) 0.33339(6) 0.27869(9) 0.0354(3) Uani 1 1 d .

loop_
_atom_site_aniso_label
_atom_site_aniso_U_11
_atom_site_aniso_U_22
_atom_site_aniso_U_33
_atom_site_aniso_U_23
_atom_site_aniso_U_13
_atom_site_aniso_U_12
C1 0.025(2) 0.039(3) 0.039(3) 0.000(2) 0.0010(19) 0.0018(19)
C2 0.035(2) 0.038(3) 0.038(3) -0.004(2) -0.001(2) 0.0032(19)
C3 0.030(2) 0.034(3) 0.045(3) 0.000(3) 0.006(2) 0.0035(19)
C4 0.035(2) 0.040(3) 0.045(3) 0.001(3) -0.002(2) 0.003(2)
C5 0.038(2) 0.038(3) 0.039(3) -0.008(2) -0.003(2) 0.0010(19)
C6 0.037(2) 0.055(3) 0.048(4) -0.006(3) 0.008(2) 0.001(2)
C7 0.035(2) 0.049(3) 0.051(3) -0.012(3) 0.008(2) 0.002(2)
C8 0.037(2) 0.049(3) 0.050(4) 0.001(3) 0.000(2) 0.003(2)
C9 0.046(2) 0.052(3) 0.036(3) -0.004(3) 0.001(2) -0.008(2)
C10 0.038(2) 0.036(3) 0.043(3) 0.000(2) 0.005(2) 0.002(2)
C11 0.040(2) 0.047(3) 0.058(4) 0.004(3) -0.005(2) -0.005(2)
C12 0.037(2) 0.058(3) 0.054(4) 0.014(3) 0.009(2) 0.006(2)
C13 0.042(2) 0.040(3) 0.058(4) -0.003(3) 0.016(2) -0.003(2)
C14 0.037(2) 0.046(3) 0.064(4) -0.005(3) 0.018(2) 0.006(2)
C15 0.029(2) 0.037(3) 0.032(3) -0.003(2) 0.0058(19) 0.0011(19)
C16 0.035(2) 0.041(3) 0.031(3) 0.001(2) 0.005(2) 0.006(2)
C17 0.027(2) 0.041(3) 0.047(3) 0.000(3) 0.007(2) 0.0000(19)
C18 0.031(2) 0.036(3) 0.043(3) -0.004(3) 0.001(2) 0.0013(19)
C19 0.031(2) 0.039(3) 0.042(3) 0.003(2) 0.003(2) 0.0021(19)
C20 0.044(2) 0.047(3) 0.043(3) -0.005(3) 0.012(2) -0.002(2)
C21 0.040(2) 0.051(3) 0.061(4) -0.005(3) 0.021(2) 0.002(2)
C22 0.037(2) 0.047(3) 0.055(4) 0.003(3) -0.004(2) 0.003(2)
C23 0.036(2) 0.050(3) 0.047(3) 0.010(3) 0.001(2) 0.007(2)
C24 0.033(2) 0.052(3) 0.041(3) 0.003(3) 0.0016(19) 0.008(2)
C25 0.045(2) 0.047(3) 0.054(4) 0.006(3) 0.018(2) -0.005(2)
C26 0.039(2) 0.054(3) 0.049(4) -0.008(3) 0.009(2) 0.001(2)
C27 0.046(3) 0.039(3) 0.047(4) 0.001(3) 0.007(2) -0.004(2)
C28 0.035(2) 0.045(3) 0.043(3) 0.007(3) 0.004(2) 0.006(2)
Li1 0.023(3) 0.037(5) 0.063(6) 0.003(4) 0.009(3) -0.002(3)
Li2 0.036(4) 0.068(6) 0.039(5) -0.006(5) 0.001(3) 0.004(4)
N1 0.0289(17) 0.039(2) 0.048(3) 0.001(2) -0.0012(17) -0.0021(16)
N2 0.0290(17) 0.032(2) 0.050(3) -0.0017(19) 0.0108(16) 0.0014(15)
N3 0.0401(19) 0.040(2) 0.032(2) -0.004(2) 0.0099(16) -0.0042(17)
N4 0.0307(18) 0.035(2) 0.044(3) 0.002(2) 0.0016(16) 0.0032(16)
P1 0.0329(6) 0.0360(7) 0.0403(8) -0.0009(7) 0.0054(5) 0.0013(5)
P2 0.0319(6) 0.0380(7) 0.0365(8) 0.0009(7) 0.0026(5) 0.0010(5)

loop_
_atom_type_symbol
_atom_type_description
_atom_type_scat_dispersion_real
_atom_type_scat_dispersion_imag
_atom_type_scat_source
C C 0.0033 0.0016 'International Tables Vol C Tables 4.2.6.8 and 6.1.1.4'
H H 0.0000 0.0000 'International Tables Vol C Tables 4.2.6.8 and 6.1.1.4'
Li Li -0.0003 0.0001 'International Tables Vol C Tables 4.2.6.8 and 6.1.1.4'
N N 0.0061 0.0033 'International Tables Vol C Tables 4.2.6.8 and 6.1.1.4'
P P 0.1023 0.0942 'International Tables Vol C Tables 4.2.6.8 and 6.1.1.4'

loop_
_geom_angle_atom_site_label_1
_geom_angle_atom_site_label_2
_geom_angle_atom_site_label_3
_geom_angle
C5 C1 C2 107.2(3)
C5 C1 P1 125.4(3)
C2 C1 P1 127.3(3)
C5 C1 Li2 71.3(3)
C2 C1 Li2 70.2(3)
P1 C1 Li2 120.5(3)
C3 C2 C1 106.4(4)
C3 C2 C6 124.7(4)
C1 C2 C6 128.8(4)
C3 C2 Li2 72.2(3)
C1 C2 Li2 70.1(3)
C6 C2 Li2 124.8(4)
C2 C3 C4 109.7(4)
C2 C3 C7 123.1(4)
C4 C3 C7 127.2(4)
C2 C3 Li2 70.2(3)
C4 C3 Li2 71.8(3)
C7 C3 Li2 126.4(4)
C3 C4 C5 108.2(4)
C3 C4 C8 126.8(4)
C5 C4 C8 125.0(5)
C3 C4 Li2 70.8(3)
C5 C4 Li2 70.0(3)
C8 C4 Li2 123.6(4)
C4 C5 C1 108.6(4)
C4 C5 C9 124.7(4)
C1 C5 C9 126.8(4)
C4 C5 Li2 72.4(3)
C1 C5 Li2 70.5(3)
C9 C5 Li2 122.6(4)
C2 C6 H6A 109.5
C2 C6 H6B 109.5
H6A C6 H6B 109.5
C2 C6 H6C 109.5
H6A C6 H6C 109.5
H6B C6 H6C 109.5
C3 C7 H7A 109.5
C3 C7 H7B 109.5
H7A C7 H7B 109.5
C3 C7 H7C 109.5
H7A C7 H7C 109.5
H7B C7 H7C 109.5
C4 C8 H8A 109.5
C4 C8 H8B 109.5
H8A C8 H8B 109.5
C4 C8 H8C 109.5
H8A C8 H8C 109.5
H8B C8 H8C 109.5
C5 C9 H9A 109.5
C5 C9 H9B 109.5
H9A C9 H9B 109.5
C5 C9 H9C 109.5
H9A C9 H9C 109.5
H9B C9 H9C 109.5
P1 C10 Li1 122.2(3)
P1 C10 H10A 106.8
Li1 C10 H10A 106.8
P1 C10 H10B 106.8
Li1 C10 H10B 106.8
H10A C10 H10B 106.6
N1 C11 H11A 109.5
N1 C11 H11B 109.5
H11A C11 H11B 109.5
N1 C11 H11C 109.5
H11A C11 H11C 109.5
H11B C11 H11C 109.5
N1 C12 H12A 109.5
N1 C12 H12B 109.5
H12A C12 H12B 109.5
N1 C12 H12C 109.5
H12A C12 H12C 109.5
H12B C12 H12C 109.5
N2 C13 H13A 109.5
N2 C13 H13B 109.5
H13A C13 H13B 109.5
N2 C13 H13C 109.5
H13A C13 H13C 109.5
H13B C13 H13C 109.5
N2 C14 H14A 109.5
N2 C14 H14B 109.5
H14A C14 H14B 109.5
N2 C14 H14C 109.5
H14A C14 H14C 109.5
H14B C14 H14C 109.5
C19 C15 C16 107.5(3)
C19 C15 P2 128.8(3)
C16 C15 P2 123.4(3)
C19 C15 Li1 70.8(3)
C16 C15 Li1 70.4(3)
P2 C15 Li1 119.6(3)
C17 C16 C15 106.8(4)
C17 C16 C20 125.4(4)
C15 C16 C20 127.8(3)
C17 C16 Li1 72.9(3)
C15 C16 Li1 70.9(3)
C20 C16 Li1 122.7(4)
C16 C17 C18 109.1(3)
C16 C17 C21 124.7(4)
C18 C17 C21 126.2(4)
C16 C17 Li1 69.9(3)
C18 C17 Li1 71.3(3)
C21 C17 Li1 124.1(4)
C19 C18 C17 107.7(4)
C19 C18 C22 125.8(4)
C17 C18 C22 126.5(4)
C19 C18 Li1 69.8(3)
C17 C18 Li1 71.5(3)
C22 C18 Li1 126.3(4)
C18 C19 C15 108.8(4)
C18 C19 C23 123.0(4)
C15 C19 C23 128.2(3)
C18 C19 Li1 72.9(3)
C15 C19 Li1 71.6(3)
C23 C19 Li1 123.4(4)
C16 C20 H20A 109.5
C16 C20 H20B 109.5
H20A C20 H20B 109.5
C16 C20 H20C 109.5
H20A C20 H20C 109.5
H20B C20 H20C 109.5
C17 C21 H21A 109.5
C17 C21 H21B 109.5
H21A C21 H21B 109.5
C17 C21 H21C 109.5
H21A C21 H21C 109.5
H21B C21 H21C 109.5
C18 C22 H22A 109.5
C18 C22 H22B 109.5
H22A C22 H22B 109.5
C18 C22 H22C 109.5
H22A C22 H22C 109.5
H22B C22 H22C 109.5
C19 C23 H23A 109.5
C19 C23 H23B 109.5
H23A C23 H23B 109.5
C19 C23 H23C 109.5
H23A C23 H23C 109.5
H23B C23 H23C 109.5
P2 C24 Li2 123.8(3)
P2 C24 H24A 106.4
Li2 C24 H24A 106.4
P2 C24 H24B 106.4
Li2 C24 H24B 106.4
H24A C24 H24B 106.4
N3 C25 H25A 109.5
N3 C25 H25B 109.5
H25A C25 H25B 109.5
N3 C25 H25C 109.5
H25A C25 H25C 109.5
H25B C25 H25C 109.5
N3 C26 H26A 109.5
N3 C26 H26B 109.5
H26A C26 H26B 109.5
N3 C26 H26C 109.5
H26A C26 H26C 109.5
H26B C26 H26C 109.5
N4 C27 H27A 109.5
N4 C27 H27B 109.5
H27A C27 H27B 109.5
N4 C27 H27C 109.5
H27A C27 H27C 109.5
H27B C27 H27C 109.5
N4 C28 H28A 109.5
N4 C28 H28B 109.5
H28A C28 H28B 109.5
N4 C28 H28C 109.5
H28A C28 H28C 109.5
H28B C28 H28C 109.5
C10 Li1 C19 154.8(5)
C10 Li1 C16 141.4(4)
C19 Li1 C16 63.7(3)
C10 Li1 C15 158.2(4)
C19 Li1 C15 37.6(2)
C16 Li1 C15 38.6(2)
C10 Li1 C18 139.3(4)
C19 Li1 C18 37.24(19)
C16 Li1 C18 62.9(3)
C15 Li1 C18 62.5(3)
C10 Li1 C17 133.6(4)
C19 Li1 C17 62.3(3)
C16 Li1 C17 37.18(19)
C15 Li1 C17 62.5(2)
C18 Li1 C17 37.16(19)
C10 Li1 Li2 76.3(3)
C19 Li1 Li2 98.3(3)
C16 Li1 Li2 109.1(3)
C15 Li1 Li2 84.2(2)
C18 Li1 Li2 135.2(3)
C17 Li1 Li2 145.0(3)
C24 Li2 C1 157.2(4)
C24 Li2 C2 156.8(5)
C1 Li2 C2 39.7(2)
C24 Li2 C5 138.3(4)
C1 Li2 C5 38.2(2)
C2 Li2 C5 64.8(3)
C24 Li2 C3 138.9(4)
C1 Li2 C3 63.8(3)
C2 Li2 C3 37.6(2)
C5 Li2 C3 63.1(3)
C24 Li2 C4 130.2(4)
C1 Li2 C4 63.4(3)
C2 Li2 C4 63.5(3)
C5 Li2 C4 37.6(2)
C3 Li2 C4 37.4(2)
C24 Li2 Li1 76.0(3)
C1 Li2 Li1 84.7(2)
C2 Li2 Li1 101.8(3)
C5 Li2 Li1 107.5(3)
C3 Li2 Li1 139.4(4)
C4 Li2 Li1 144.7(4)
C11 N1 C12 114.6(4)
C11 N1 P1 125.5(3)
C12 N1 P1 119.7(3)
C14 N2 C13 111.6(3)
C14 N2 P1 118.8(3)
C13 N2 P1 126.5(3)
C26 N3 C25 114.8(4)
C26 N3 P2 120.3(3)
C25 N3 P2 124.7(3)
C28 N4 C27 111.5(3)
C28 N4 P2 118.9(3)
C27 N4 P2 125.1(3)
N1 P1 N2 104.52(19)
N1 P1 C10 107.9(2)
N2 P1 C10 115.7(2)
N1 P1 C1 113.5(2)
N2 P1 C1 103.70(19)
C10 P1 C1 111.4(2)
N3 P2 N4 105.82(19)
N3 P2 C24 108.2(2)
N4 P2 C24 114.8(2)
N3 P2 C15 111.4(2)
N4 P2 C15 103.91(19)
C24 P2 C15 112.6(2)

loop_
_geom_bond_atom_site_label_1
_geom_bond_atom_site_label_2
_geom_bond_distance
C1 C5 1.427(6)
C1 C2 1.477(6)
C1 P1 1.759(4)
C1 Li2 2.176(10)
C2 C3 1.414(5)
C2 C6 1.490(6)
C2 Li2 2.178(10)
C3 C4 1.418(6)
C3 C7 1.521(6)
C3 Li2 2.205(9)
C4 C5 1.419(6)
C4 C8 1.505(6)
C4 Li2 2.219(9)
C5 C9 1.508(6)
C5 Li2 2.187(10)
C6 H6A 0.9800
C6 H6B 0.9800
C6 H6C 0.9800
C7 H7A 0.9800
C7 H7B 0.9800
C7 H7C 0.9800
C8 H8A 0.9800
C8 H8B 0.9800
C8 H8C 0.9800
C9 H9A 0.9800
C9 H9B 0.9800
C9 H9C 0.9800
C10 P1 1.707(4)
C10 Li1 2.105(9)
C10 H10A 0.9900
C10 H10B 0.9900
C11 N1 1.454(5)
C11 H11A 0.9800
C11 H11B 0.9800
C11 H11C 0.9800
C12 N1 1.467(6)
C12 H12A 0.9800
C12 H12B 0.9800
C12 H12C 0.9800
C13 N2 1.471(5)
C13 H13A 0.9800
C13 H13B 0.9800
C13 H13C 0.9800
C14 N2 1.471(5)
C14 H14A 0.9800
C14 H14B 0.9800
C14 H14C 0.9800
C15 C19 1.418(6)
C15 C16 1.458(6)
C15 P2 1.767(4)
C15 Li1 2.206(8)
C16 C17 1.415(5)
C16 C20 1.487(6)
C16 Li1 2.200(9)
C17 C18 1.425(6)
C17 C21 1.531(6)
C17 Li1 2.238(8)
C18 C19 1.415(5)
C18 C22 1.507(6)
C18 Li1 2.235(8)
C19 C23 1.514(6)
C19 Li1 2.195(9)
C20 H20A 0.9800
C20 H20B 0.9800
C20 H20C 0.9800
C21 H21A 0.9800
C21 H21B 0.9800
C21 H21C 0.9800
C22 H22A 0.9800
C22 H22B 0.9800
C22 H22C 0.9800
C23 H23A 0.9800
C23 H23B 0.9800
C23 H23C 0.9800
C24 P2 1.680(5)
C24 Li2 2.100(10)
C24 H24A 0.9900
C24 H24B 0.9900
C25 N3 1.471(5)
C25 H25A 0.9800
C25 H25B 0.9800
C25 H25C 0.9800
C26 N3 1.441(6)
C26 H26A 0.9800
C26 H26B 0.9800
C26 H26C 0.9800
C27 N4 1.472(5)
C27 H27A 0.9800
C27 H27B 0.9800
C27 H27C 0.9800
C28 N4 1.470(5)
C28 H28A 0.9800
C28 H28B 0.9800
C28 H28C 0.9800
Li1 Li2 3.405(9)
N1 P1 1.655(4)
N2 P1 1.663(4)
N3 P2 1.662(4)
N4 P2 1.670(4)

loop_
_geom_torsion_atom_site_label_1
_geom_torsion_atom_site_label_2
_geom_torsion_atom_site_label_3
_geom_torsion_atom_site_label_4
_geom_torsion
C5 C1 C2 C3 -1.4(5)
P1 C1 C2 C3 -177.4(3)
Li2 C1 C2 C3 -63.5(4)
C5 C1 C2 C6 -178.7(5)
P1 C1 C2 C6 5.3(7)
Li2 C1 C2 C6 119.2(5)
C5 C1 C2 Li2 62.1(4)
P1 C1 C2 Li2 -113.9(4)
C1 C2 C3 C4 0.9(5)
C6 C2 C3 C4 178.3(4)
Li2 C2 C3 C4 -61.3(4)
C1 C2 C3 C7 -176.7(4)
C6 C2 C3 C7 0.8(7)
Li2 C2 C3 C7 121.2(5)
C1 C2 C3 Li2 62.1(4)
C6 C2 C3 Li2 -120.4(5)
C2 C3 C4 C5 0.0(5)
C7 C3 C4 C5 177.4(4)
Li2 C3 C4 C5 -60.2(4)
C2 C3 C4 C8 178.3(4)
C7 C3 C4 C8 -4.3(8)
Li2 C3 C4 C8 118.0(5)
C2 C3 C4 Li2 60.2(4)
C7 C3 C4 Li2 -122.3(5)
C3 C4 C5 C1 -0.9(5)
C8 C4 C5 C1 -179.2(4)
Li2 C4 C5 C1 -61.6(4)
C3 C4 C5 C9 178.6(4)
C8 C4 C5 C9 0.3(7)
Li2 C4 C5 C9 117.9(5)
C3 C4 C5 Li2 60.7(4)
C8 C4 C5 Li2 -117.6(5)
C2 C1 C5 C4 1.4(5)
P1 C1 C5 C4 177.5(3)
Li2 C1 C5 C4 62.9(4)
C2 C1 C5 C9 -178.1(4)
P1 C1 C5 C9 -1.9(7)
Li2 C1 C5 C9 -116.6(5)
C2 C1 C5 Li2 -61.4(4)
P1 C1 C5 Li2 114.7(4)
C19 C15 C16 C17 3.2(5)
P2 C15 C16 C17 177.8(3)
Li1 C15 C16 C17 64.6(4)
C19 C15 C16 C20 -178.5(4)
P2 C15 C16 C20 -3.9(7)
Li1 C15 C16 C20 -117.1(5)
C19 C15 C16 Li1 -61.4(4)
P2 C15 C16 Li1 113.2(4)
C15 C16 C17 C18 -2.5(5)
C20 C16 C17 C18 179.2(4)
Li1 C16 C17 C18 60.8(4)
C15 C16 C17 C21 178.5(4)
C20 C16 C17 C21 0.2(7)
Li1 C16 C17 C21 -118.2(5)
C15 C16 C17 Li1 -63.3(4)
C20 C16 C17 Li1 118.4(5)
C16 C17 C18 C19 0.8(5)
C21 C17 C18 C19 179.8(4)
Li1 C17 C18 C19 60.8(4)
C16 C17 C18 C22 178.1(4)
C21 C17 C18 C22 -2.9(8)
Li1 C17 C18 C22 -122.0(5)
C16 C17 C18 Li1 -59.9(4)
C21 C17 C18 Li1 119.1(5)
C17 C18 C19 C15 1.2(5)
C22 C18 C19 C15 -176.1(4)
Li1 C18 C19 C15 63.1(4)
C17 C18 C19 C23 179.0(4)
C22 C18 C19 C23 1.7(7)
Li1 C18 C19 C23 -119.1(5)
C17 C18 C19 Li1 -61.9(4)
C22 C18 C19 Li1 120.9(5)
C16 C15 C19 C18 -2.7(5)
P2 C15 C19 C18 -177.0(3)
Li1 C15 C19 C18 -63.9(4)
C16 C15 C19 C23 179.6(4)
P2 C15 C19 C23 5.4(7)
Li1 C15 C19 C23 118.4(5)
C16 C15 C19 Li1 61.2(3)
P2 C15 C19 Li1 -113.1(4)
P1 C10 Li1 C19 -30.6(9)
P1 C10 Li1 C16 153.2(4)
P1 C10 Li1 C15 77.0(13)
P1 C10 Li1 C18 -97.2(6)
P1 C10 Li1 C17 -151.7(4)
P1 C10 Li1 Li2 49.6(3)
C18 C19 Li1 C10 -98.3(8)
C15 C19 Li1 C10 144.5(8)
C23 C19 Li1 C10 20.3(10)
C18 C19 Li1 C16 79.1(3)
C15 C19 Li1 C16 -38.1(2)
C23 C19 Li1 C16 -162.3(4)
C18 C19 Li1 C15 117.2(4)
C23 C19 Li1 C15 -124.1(4)
C15 C19 Li1 C18 -117.2(4)
C23 C19 Li1 C18 118.6(4)
C18 C19 Li1 C17 37.2(3)
C15 C19 Li1 C17 -80.0(3)
C23 C19 Li1 C17 155.8(4)
C18 C19 Li1 Li2 -173.7(4)
C15 C19 Li1 Li2 69.1(3)
C23 C19 Li1 Li2 -55.1(4)
C17 C16 Li1 C10 100.1(6)
C15 C16 Li1 C10 -144.7(6)
C20 C16 Li1 C10 -21.4(7)
C17 C16 Li1 C19 -78.1(3)
C15 C16 Li1 C19 37.1(2)
C20 C16 Li1 C19 160.4(4)
C17 C16 Li1 C15 -115.2(4)
C20 C16 Li1 C15 123.3(4)
C17 C16 Li1 C18 -36.2(3)
C15 C16 Li1 C18 79.0(3)
C20 C16 Li1 C18 -157.7(4)
C15 C16 Li1 C17 115.2(4)
C20 C16 Li1 C17 -121.5(4)
C17 C16 Li1 Li2 -168.0(4)
C15 C16 Li1 Li2 -52.8(3)
C20 C16 Li1 Li2 70.4(4)
C19 C15 Li1 C10 -138.4(12)
C16 C15 Li1 C10 104.1(12)
P2 C15 Li1 C10 -14.0(14)
C16 C15 Li1 C19 -117.5(3)
P2 C15 Li1 C19 124.4(4)
C19 C15 Li1 C16 117.5(3)
P2 C15 Li1 C16 -118.1(4)
C19 C15 Li1 C18 37.4(2)
C16 C15 Li1 C18 -80.2(3)
P2 C15 Li1 C18 161.8(3)
C19 C15 Li1 C17 79.5(3)
C16 C15 Li1 C17 -38.1(3)
P2 C15 Li1 C17 -156.1(3)
C19 C15 Li1 Li2 -111.7(3)
C16 C15 Li1 Li2 130.8(3)
P2 C15 Li1 Li2 12.7(4)
C19 C18 Li1 C10 139.9(7)
C17 C18 Li1 C10 -102.5(6)
C22 C18 Li1 C10 19.7(8)
C17 C18 Li1 C19 117.7(4)
C22 C18 Li1 C19 -120.2(5)
C19 C18 Li1 C16 -81.4(3)
C17 C18 Li1 C16 36.2(2)
C22 C18 Li1 C16 158.4(4)
C19 C18 Li1 C15 -37.7(3)
C17 C18 Li1 C15 80.0(3)
C22 C18 Li1 C15 -157.9(4)
C19 C18 Li1 C17 -117.7(4)
C22 C18 Li1 C17 122.2(5)
C19 C18 Li1 Li2 8.9(5)
C17 C18 Li1 Li2 126.5(5)
C22 C18 Li1 Li2 -111.3(5)
C16 C17 Li1 C10 -122.1(6)
C18 C17 Li1 C10 118.5(6)
C21 C17 Li1 C10 -3.1(8)
C16 C17 Li1 C19 82.2(3)
C18 C17 Li1 C19 -37.3(2)
C21 C17 Li1 C19 -158.9(4)
C18 C17 Li1 C16 -119.4(4)
C21 C17 Li1 C16 119.0(5)
C16 C17 Li1 C15 39.6(3)
C18 C17 Li1 C15 -79.9(3)
C21 C17 Li1 C15 158.5(5)
C16 C17 Li1 C18 119.4(4)
C21 C17 Li1 C18 -121.6(5)
C16 C17 Li1 Li2 20.0(7)
C18 C17 Li1 Li2 -99.5(7)
C21 C17 Li1 Li2 138.9(6)
P2 C24 Li2 C1 83.2(12)
P2 C24 Li2 C2 -37.3(11)
P2 C24 Li2 C5 150.8(4)
P2 C24 Li2 C3 -104.7(6)
P2 C24 Li2 C4 -156.9(4)
P2 C24 Li2 Li1 50.0(3)
C5 C1 Li2 C24 95.2(11)
C2 C1 Li2 C24 -147.9(12)
P1 C1 Li2 C24 -25.5(13)
C5 C1 Li2 C2 -116.9(3)
P1 C1 Li2 C2 122.4(4)
C2 C1 Li2 C5 116.9(3)
P1 C1 Li2 C5 -120.7(4)
C5 C1 Li2 C3 -79.0(3)
C2 C1 Li2 C3 37.9(2)
P1 C1 Li2 C3 160.3(3)
C5 C1 Li2 C4 -37.1(3)
C2 C1 Li2 C4 79.8(3)
P1 C1 Li2 C4 -157.8(3)
C5 C1 Li2 Li1 127.4(3)
C2 C1 Li2 Li1 -115.7(3)
P1 C1 Li2 Li1 6.7(4)
C3 C2 Li2 C24 -96.0(10)
C1 C2 Li2 C24 148.4(10)
C6 C2 Li2 C24 24.4(11)
C3 C2 Li2 C1 115.6(4)
C6 C2 Li2 C1 -124.0(4)
C3 C2 Li2 C5 78.0(3)
C1 C2 Li2 C5 -37.6(2)
C6 C2 Li2 C5 -161.6(4)
C1 C2 Li2 C3 -115.6(4)
C6 C2 Li2 C3 120.4(5)
C3 C2 Li2 C4 36.1(3)
C1 C2 Li2 C4 -79.5(3)
C6 C2 Li2 C4 156.5(4)
C3 C2 Li2 Li1 -178.0(4)
C1 C2 Li2 Li1 66.4(3)
C6 C2 Li2 Li1 -57.6(5)
C4 C5 Li2 C24 97.7(6)
C1 C5 Li2 C24 -144.5(6)
C9 C5 Li2 C24 -22.7(7)
C4 C5 Li2 C1 -117.8(4)
C9 C5 Li2 C1 121.9(4)
C4 C5 Li2 C2 -78.8(3)
C1 C5 Li2 C2 39.0(3)
C9 C5 Li2 C2 160.9(4)
C4 C5 Li2 C3 -36.7(3)
C1 C5 Li2 C3 81.1(3)
C9 C5 Li2 C3 -157.1(4)
C1 C5 Li2 C4 117.8(4)
C9 C5 Li2 C4 -120.4(5)
C4 C5 Li2 Li1 -173.8(4)
C1 C5 Li2 Li1 -56.0(3)
C9 C5 Li2 Li1 65.8(5)
C2 C3 Li2 C24 143.5(7)
C4 C3 Li2 C24 -96.8(7)
C7 C3 Li2 C24 26.4(9)
C2 C3 Li2 C1 -39.9(3)
C4 C3 Li2 C1 79.8(3)
C7 C3 Li2 C1 -157.0(4)
C4 C3 Li2 C2 119.7(4)
C7 C3 Li2 C2 -117.1(5)
C2 C3 Li2 C5 -82.8(3)
C4 C3 Li2 C5 36.9(2)
C7 C3 Li2 C5 160.1(4)
C2 C3 Li2 C4 -119.7(4)
C7 C3 Li2 C4 123.2(5)
C2 C3 Li2 Li1 3.0(6)
C4 C3 Li2 Li1 122.7(6)
C7 C3 Li2 Li1 -114.1(6)
C3 C4 Li2 C24 121.2(6)
C5 C4 Li2 C24 -120.2(6)
C8 C4 Li2 C24 -0.8(8)
C3 C4 Li2 C1 -80.9(3)
C5 C4 Li2 C1 37.7(3)
C8 C4 Li2 C1 157.1(4)
C3 C4 Li2 C2 -36.4(2)
C5 C4 Li2 C2 82.3(3)
C8 C4 Li2 C2 -158.3(4)
C3 C4 Li2 C5 -118.6(4)
C8 C4 Li2 C5 119.4(5)
C5 C4 Li2 C3 118.6(4)
C8 C4 Li2 C3 -122.0(5)
C3 C4 Li2 Li1 -108.4(7)
C5 C4 Li2 Li1 10.3(7)
C8 C4 Li2 Li1 129.7(6)
C10 Li1 Li2 C24 142.1(4)
C19 Li1 Li2 C24 -63.0(4)
C16 Li1 Li2 C24 2.0(4)
C15 Li1 Li2 C24 -28.0(3)
C18 Li1 Li2 C24 -68.4(5)
C17 Li1 Li2 C24 -10.6(7)
C10 Li1 Li2 C1 -25.6(3)
C19 Li1 Li2 C1 129.4(3)
C16 Li1 Li2 C1 -165.7(4)
C15 Li1 Li2 C1 164.3(3)
C18 Li1 Li2 C1 123.9(5)
C17 Li1 Li2 C1 -178.3(6)
C10 Li1 Li2 C2 -61.6(4)
C19 Li1 Li2 C2 93.4(4)
C16 Li1 Li2 C2 158.3(4)
C15 Li1 Li2 C2 128.3(4)
C18 Li1 Li2 C2 88.0(5)
C17 Li1 Li2 C2 145.7(6)
C10 Li1 Li2 C5 5.4(4)
C19 Li1 Li2 C5 160.3(4)
C16 Li1 Li2 C5 -134.7(4)
C15 Li1 Li2 C5 -164.7(4)
C18 Li1 Li2 C5 154.9(4)
C17 Li1 Li2 C5 -147.3(6)
C10 Li1 Li2 C3 -63.5(6)
C19 Li1 Li2 C3 91.5(6)
C16 Li1 Li2 C3 156.4(5)
C15 Li1 Li2 C3 126.4(6)
C18 Li1 Li2 C3 86.1(7)
C17 Li1 Li2 C3 143.8(6)
C10 Li1 Li2 C4 -1.2(7)
C19 Li1 Li2 C4 153.8(6)
C16 Li1 Li2 C4 -141.2(6)
C15 Li1 Li2 C4 -171.3(6)
C18 Li1 Li2 C4 148.4(6)
C17 Li1 Li2 C4 -153.8(6)
C11 N1 P1 N2 -141.5(3)
C12 N1 P1 N2 43.0(3)
C11 N1 P1 C10 -17.9(4)
C12 N1 P1 C10 166.7(3)
C11 N1 P1 C1 106.1(4)
C12 N1 P1 C1 -69.3(4)
C14 N2 P1 N1 62.2(4)
C13 N2 P1 N1 -96.0(4)
C14 N2 P1 C10 -56.2(4)
C13 N2 P1 C10 145.5(4)
C14 N2 P1 C1 -178.6(3)
C13 N2 P1 C1 23.2(4)
Li1 C10 P1 N1 65.6(4)
Li1 C10 P1 N2 -177.8(3)
Li1 C10 P1 C1 -59.6(4)
C5 C1 P1 N1 170.7(4)
C2 C1 P1 N1 -13.9(5)
Li2 C1 P1 N1 -101.4(4)
C5 C1 P1 N2 57.9(4)
C2 C1 P1 N2 -126.8(4)
Li2 C1 P1 N2 145.8(4)
C5 C1 P1 C10 -67.3(4)
C2 C1 P1 C10 108.1(4)
Li2 C1 P1 C10 20.6(4)
C26 N3 P2 N4 45.0(4)
C25 N3 P2 N4 -139.6(3)
C26 N3 P2 C24 168.5(3)
C25 N3 P2 C24 -16.1(4)
C26 N3 P2 C15 -67.3(4)
C25 N3 P2 C15 108.2(4)
C28 N4 P2 N3 69.6(3)
C27 N4 P2 N3 -84.6(4)
C28 N4 P2 C24 -49.6(4)
C27 N4 P2 C24 156.2(4)
C28 N4 P2 C15 -173.0(3)
C27 N4 P2 C15 32.8(4)
Li2 C24 P2 N3 67.9(4)
Li2 C24 P2 N4 -174.2(3)
Li2 C24 P2 C15 -55.6(4)
C19 C15 P2 N3 -20.7(5)
C16 C15 P2 N3 165.9(4)
Li1 C15 P2 N3 -109.0(4)
C19 C15 P2 N4 -134.2(4)
C16 C15 P2 N4 52.4(4)
Li1 C15 P2 N4 137.5(3)
C19 C15 P2 C24 101.0(4)
C16 C15 P2 C24 -72.4(4)
Li1 C15 P2 C24 12.7(4)
